data_7132145
loop_
_publ_author_name
'Xu, Yijue'
'Calabrese, Miriam'
'Demitri, Nicola'
'Pizzi, Andrea'
'Nag, Tamali'
'Hung, Ivan'
'Gan, Zhehong'
'Resnati, Giuseppe'
'Bryce, David L.'

_publ_section_title
;
 Non-Covalent Matere Bonds in Perrhenates Probed via Ultrahigh Field
 Rhenium-185/187 NMR and Zero-Field NQR Spectroscopy
;
_journal_name_full 'Chemical Communications'
_journal_paper_doi 10.1039/D3CC04090A
_journal_year 2023
_chemical_formula_moiety 'C7 H16 N O2, Re O4'
_chemical_formula_sum 'C7 H16 N O6 Re'
_chemical_formula_weight 396.41
_space_group_crystal_system triclinic
_space_group_IT_number 2
_space_group_name_Hall '-P 1'
_space_group_name_H-M_alt 'P -1'
_atom_sites_solution_hydrogens geom
_atom_sites_solution_primary direct
_atom_sites_solution_secondary difmap
_audit_creation_method SHELXL-2018/3
_audit_update_record
;
2023-08-18 deposited with the CCDC.	2023-09-21 downloaded from the CCDC.
;
_cell_angle_alpha 79.13(3)
_cell_angle_beta 71.47(3)
_cell_angle_gamma 67.85(3)
_cell_formula_units_Z 2
_cell_length_a 7.313(2)
_cell_length_b 8.956(2)
_cell_length_c 10.153(2)
_cell_measurement_reflns_used 1514
_cell_measurement_temperature 100(2)
_cell_measurement_theta_max 27.812
_cell_measurement_theta_min 2.161
_cell_volume 582.2(3)
_computing_cell_refinement 'XDS (Kabsch, 2010)'
_computing_data_collection 'Elettra XRD2 Data Collection SW'
_computing_data_reduction 'XDS (Kabsch, 2010)'
_computing_molecular_graphics 'Ortep3 for Windows - Coot'
_computing_publication_material 'enCIFer - publCIF'
_computing_structure_refinement 'SHELXL-2018/3 (Sheldrick, 2015)'
_computing_structure_solution 'SHELXT (Sheldrick, 2015)'
_diffrn_ambient_temperature 100(2)
_diffrn_measured_fraction_theta_full 0.960
_diffrn_measured_fraction_theta_max 0.960
_diffrn_measurement_device_type
;
'Arinax MD2s Goniometer, Pilatus 6M detector'
;
_diffrn_measurement_method 'Rotating crystal'
_diffrn_radiation_type Synchrotron
_diffrn_radiation_wavelength 0.620
_diffrn_reflns_av_R_equivalents 0.1587
_diffrn_reflns_av_unetI/netI 0.2208
_diffrn_reflns_Laue_measured_fraction_full 0.960
_diffrn_reflns_Laue_measured_fraction_max 0.960
_diffrn_reflns_limit_h_max 8
_diffrn_reflns_limit_h_min -7
_diffrn_reflns_limit_k_max 10
_diffrn_reflns_limit_k_min -9
_diffrn_reflns_limit_l_max 11
_diffrn_reflns_limit_l_min -8
_diffrn_reflns_number 4770
_diffrn_reflns_point_group_measured_fraction_full 0.960
_diffrn_reflns_point_group_measured_fraction_max 0.960
_diffrn_reflns_theta_full 21.000
_diffrn_reflns_theta_max 21.000
_diffrn_reflns_theta_min 2.724
_diffrn_source 'Elettra Synchrotron - XRD2 BL'
_diffrn_standards_decay_% 0
_diffrn_standards_interval_count 0
_diffrn_standards_number 0
_exptl_absorpt_coefficient_mu 7.282
_exptl_absorpt_correction_type none
_exptl_crystal_colour Colourless
_exptl_crystal_density_diffrn 2.261
_exptl_crystal_description 'Thin needles'
_exptl_crystal_F_000 376
_exptl_crystal_size_max 0.050
_exptl_crystal_size_mid 0.020
_exptl_crystal_size_min 0.020
_refine_diff_density_max 6.573
_refine_diff_density_min -4.117
_refine_diff_density_rms 0.636
_refine_ls_extinction_method none
_refine_ls_goodness_of_fit_ref 1.117
_refine_ls_hydrogen_treatment constr
_refine_ls_matrix_type full
_refine_ls_number_parameters 137
_refine_ls_number_reflns 1814
_refine_ls_number_restraints 107
_refine_ls_restrained_S_all 1.223
_refine_ls_R_factor_all 0.1151
_refine_ls_R_factor_gt 0.1033
_refine_ls_shift/su_max 0.000
_refine_ls_shift/su_mean 0.000
_refine_ls_structure_factor_coef Fsqd
_refine_ls_weighting_details 'w=1/[\s^2^(Fo^2^)+(0.0799P)^2^+11.2667P] where P=(Fo^2^+2Fc^2^)/3'
_refine_ls_weighting_scheme calc
_refine_ls_wR_factor_gt 0.1802
_refine_ls_wR_factor_ref 0.1859
_reflns_Friedel_coverage 0.000
_reflns_number_gt 1534
_reflns_number_total 1814
_reflns_threshold_expression 'I > 2\s(I)'
_cod_data_source_file d3cc04090a2.cif
_cod_data_source_block 5
_cod_database_code 7132145
_shelx_shelxl_version_number 2018/3
_shelx_space_group_comment
;
The symmetry employed for this shelxl refinement is uniquely defined
by the following loop, which should always be used as a source of
symmetry information in preference to the above space-group names.
They are only intended as comments.
;
_shelx_estimated_absorpt_t_min 0.712
_shelx_estimated_absorpt_t_max 0.868

loop_
_space_group_symop_operation_xyz
'x, y, z'
'-x, -y, -z'

loop_
_atom_site_label
_atom_site_type_symbol
_atom_site_fract_x
_atom_site_fract_y
_atom_site_fract_z
_atom_site_U_iso_or_equiv
_atom_site_adp_type
_atom_site_occupancy
_atom_site_site_symmetry_order
_atom_site_calc_flag
_atom_site_refinement_flags_posn
_atom_site_refinement_flags_adp
_atom_site_refinement_flags_occupancy
_atom_site_disorder_assembly
_atom_site_disorder_group
Re_2 Re 0.16626(8) 0.79167(7) 0.33061(7) 0.0148(4) Uani 1 1 d D U . . .
O12_2 O 0.2772(18) 0.5844(8) 0.2833(14) 0.046(4) Uani 1 1 d D U . . .
O13_2 O 0.132(2) 0.9187(13) 0.1785(10) 0.038(4) Uani 1 1 d D U . . .
O14_2 O -0.0716(14) 0.8159(15) 0.4560(12) 0.052(5) Uani 1 1 d D U . . .
O15_2 O 0.3354(15) 0.8317(15) 0.3981(13) 0.044(4) Uani 1 1 d D U . . .
O7_1 O 0.738(3) 0.605(2) 0.109(2) 0.045(4) Uani 1 1 d . U . . .
C5_1 C 0.783(3) 0.510(3) 0.209(3) 0.029(4) Uani 1 1 d . U . . .
C6_1 C 0.781(3) 0.552(2) 0.347(3) 0.031(5) Uani 1 1 d . U . . .
H6A_1 H 0.823633 0.452086 0.405815 0.046 Uiso 1 1 calc R U . . .
H6B_1 H 0.876484 0.610463 0.330680 0.046 Uiso 1 1 calc R U . . .
H6C_1 H 0.642473 0.619734 0.393225 0.046 Uiso 1 1 calc R U . . .
O4_1 O 0.8353(19) 0.3479(16) 0.2079(17) 0.024(3) Uani 1 1 d . U . . .
C3_1 C 0.828(3) 0.292(2) 0.085(2) 0.022(3) Uani 1 1 d . U . . .
H3A_1 H 0.921248 0.179141 0.073435 0.026 Uiso 1 1 calc R U . . .
H3B_1 H 0.874553 0.359905 0.001075 0.026 Uiso 1 1 calc R U . . .
C2_1 C 0.606(3) 0.303(2) 0.098(2) 0.017(3) Uani 1 1 d . U . . .
H2A_1 H 0.512476 0.411550 0.128448 0.021 Uiso 1 1 calc R U . . .
H2B_1 H 0.597093 0.295885 0.004861 0.021 Uiso 1 1 calc R U . . .
N1_1 N 0.5293(17) 0.1768(16) 0.1986(15) 0.014(3) Uani 1 1 d D U . . .
C10_1 C 0.311(2) 0.229(2) 0.195(2) 0.024(4) Uani 1 1 d D U . . .
H10A_1 H 0.306369 0.229839 0.099674 0.036 Uiso 1 1 calc R U . . .
H10B_1 H 0.246144 0.154422 0.256594 0.036 Uiso 1 1 calc R U . . .
H10C_1 H 0.237669 0.338545 0.226878 0.036 Uiso 1 1 calc R U . . .
C9_1 C 0.538(2) 0.176(2) 0.3437(16) 0.018(4) Uani 1 1 d D U . . .
H9A_1 H 0.681446 0.141127 0.345314 0.027 Uiso 1 1 calc R U . . .
H9B_1 H 0.464913 0.284798 0.375689 0.027 Uiso 1 1 calc R U . . .
H9C_1 H 0.473388 0.100674 0.405405 0.027 Uiso 1 1 calc R U . . .
C8_1 C 0.644(2) 0.0111(19) 0.148(2) 0.024(4) Uani 1 1 d D U . . .
H8A_1 H 0.637513 0.012276 0.053079 0.036 Uiso 1 1 calc R U . . .
H8B_1 H 0.787014 -0.021977 0.149461 0.036 Uiso 1 1 calc R U . . .
H8C_1 H 0.581036 -0.065416 0.209539 0.036 Uiso 1 1 calc R U . . .

loop_
_atom_site_aniso_label
_atom_site_aniso_U_11
_atom_site_aniso_U_22
_atom_site_aniso_U_33
_atom_site_aniso_U_23
_atom_site_aniso_U_13
_atom_site_aniso_U_12
Re_2 0.0103(5) 0.0112(5) 0.0169(6) -0.0057(4) 0.0025(3) 0.0001(3)
O12_2 0.033(8) 0.031(8) 0.059(11) -0.014(8) 0.009(8) -0.006(7)
O13_2 0.036(8) 0.039(8) 0.031(9) 0.016(8) -0.015(7) -0.011(7)
O14_2 0.040(9) 0.047(9) 0.062(11) -0.020(9) 0.007(8) -0.015(8)
O15_2 0.036(8) 0.050(9) 0.044(10) -0.021(8) -0.014(7) -0.002(7)
O7_1 0.049(9) 0.032(8) 0.050(11) -0.003(8) -0.007(8) -0.017(7)
C5_1 0.020(7) 0.025(7) 0.041(8) -0.003(7) -0.007(6) -0.008(6)
C6_1 0.031(9) 0.013(8) 0.052(13) 0.000(9) -0.016(9) -0.009(8)
O4_1 0.017(5) 0.020(5) 0.039(7) 0.000(5) -0.005(5) -0.015(4)
C3_1 0.019(6) 0.016(6) 0.030(7) 0.000(6) -0.001(6) -0.010(5)
C2_1 0.020(6) 0.008(6) 0.021(7) 0.001(6) -0.004(6) -0.004(5)
N1_1 0.016(6) 0.009(5) 0.017(7) -0.002(5) -0.008(5) 0.000(5)
C10_1 0.022(9) 0.013(8) 0.032(11) 0.001(8) -0.010(8) 0.000(7)
C9_1 0.027(9) 0.015(8) 0.013(10) 0.006(8) -0.001(7) -0.016(7)
C8_1 0.022(8) 0.013(8) 0.032(11) -0.004(8) -0.001(8) -0.004(7)

loop_
_atom_type_symbol
_atom_type_description
_atom_type_scat_dispersion_real
_atom_type_scat_dispersion_imag
_atom_type_scat_source
C C 0.0020 0.0012 'International Tables Vol C Tables 4.2.6.8 and 6.1.1.4'
N N 0.0042 0.0025 'International Tables Vol C Tables 4.2.6.8 and 6.1.1.4'
O O 0.0077 0.0045 'International Tables Vol C Tables 4.2.6.8 and 6.1.1.4'
Re Re -0.5008 5.8080 'International Tables Vol C Tables 4.2.6.8 and 6.1.1.4'
H H 0.0000 0.0000 'International Tables Vol C Tables 4.2.6.8 and 6.1.1.4'

loop_
_geom_angle_atom_site_label_1
_geom_angle_atom_site_label_2
_geom_angle_atom_site_label_3
_geom_angle
_geom_angle_site_symmetry_1
_geom_angle_site_symmetry_3
_geom_angle_publ_flag
O15_2 Re_2 O14_2 110.8(4) . . ?
O15_2 Re_2 O13_2 110.5(4) . . ?
O14_2 Re_2 O13_2 110.5(4) . . ?
O15_2 Re_2 O12_2 108.9(4) . . ?
O14_2 Re_2 O12_2 108.5(4) . . ?
O13_2 Re_2 O12_2 107.7(4) . . ?
O7_1 C5_1 O4_1 122.3(18) . . ?
O7_1 C5_1 C6_1 127.4(19) . . ?
O4_1 C5_1 C6_1 110(2) . . ?
C5_1 C6_1 H6A_1 109.5 . . ?
C5_1 C6_1 H6B_1 109.5 . . ?
H6A_1 C6_1 H6B_1 109.5 . . ?
C5_1 C6_1 H6C_1 109.5 . . ?
H6A_1 C6_1 H6C_1 109.5 . . ?
H6B_1 C6_1 H6C_1 109.5 . . ?
C5_1 O4_1 C3_1 115.8(18) . . ?
O4_1 C3_1 C2_1 110.1(15) . . ?
O4_1 C3_1 H3A_1 109.6 . . ?
C2_1 C3_1 H3A_1 109.6 . . ?
O4_1 C3_1 H3B_1 109.6 . . ?
C2_1 C3_1 H3B_1 109.6 . . ?
H3A_1 C3_1 H3B_1 108.2 . . ?
N1_1 C2_1 C3_1 116.6(15) . . ?
N1_1 C2_1 H2A_1 108.1 . . ?
C3_1 C2_1 H2A_1 108.1 . . ?
N1_1 C2_1 H2B_1 108.1 . . ?
C3_1 C2_1 H2B_1 108.1 . . ?
H2A_1 C2_1 H2B_1 107.3 . . ?
C9_1 N1_1 C10_1 109.8(9) . . ?
C9_1 N1_1 C8_1 109.7(9) . . ?
C10_1 N1_1 C8_1 109.9(9) . . ?
C9_1 N1_1 C2_1 112.9(12) . . ?
C10_1 N1_1 C2_1 102.7(14) . . ?
C8_1 N1_1 C2_1 111.5(14) . . ?
N1_1 C10_1 H10A_1 109.5 . . ?
N1_1 C10_1 H10B_1 109.5 . . ?
H10A_1 C10_1 H10B_1 109.5 . . ?
N1_1 C10_1 H10C_1 109.5 . . ?
H10A_1 C10_1 H10C_1 109.5 . . ?
H10B_1 C10_1 H10C_1 109.5 . . ?
N1_1 C9_1 H9A_1 109.5 . . ?
N1_1 C9_1 H9B_1 109.5 . . ?
H9A_1 C9_1 H9B_1 109.5 . . ?
N1_1 C9_1 H9C_1 109.5 . . ?
H9A_1 C9_1 H9C_1 109.5 . . ?
H9B_1 C9_1 H9C_1 109.5 . . ?
N1_1 C8_1 H8A_1 109.5 . . ?
N1_1 C8_1 H8B_1 109.5 . . ?
H8A_1 C8_1 H8B_1 109.5 . . ?
N1_1 C8_1 H8C_1 109.5 . . ?
H8A_1 C8_1 H8C_1 109.5 . . ?
H8B_1 C8_1 H8C_1 109.5 . . ?

loop_
_geom_bond_atom_site_label_1
_geom_bond_atom_site_label_2
_geom_bond_distance
_geom_bond_site_symmetry_2
_geom_bond_publ_flag
Re_2 O15_2 1.759(7) . ?
Re_2 O14_2 1.762(8) . ?
Re_2 O13_2 1.764(7) . ?
Re_2 O12_2 1.813(6) . ?
O7_1 C5_1 1.23(3) . ?
C5_1 O4_1 1.36(3) . ?
C5_1 C6_1 1.51(3) . ?
C6_1 H6A_1 0.9800 . ?
C6_1 H6B_1 0.9800 . ?
C6_1 H6C_1 0.9800 . ?
O4_1 C3_1 1.45(2) . ?
C3_1 C2_1 1.55(2) . ?
C3_1 H3A_1 0.9900 . ?
C3_1 H3B_1 0.9900 . ?
C2_1 N1_1 1.52(3) . ?
C2_1 H2A_1 0.9900 . ?
C2_1 H2B_1 0.9900 . ?
N1_1 C9_1 1.494(13) . ?
N1_1 C10_1 1.494(12) . ?
N1_1 C8_1 1.496(12) . ?
C10_1 H10A_1 0.9800 . ?
C10_1 H10B_1 0.9800 . ?
C10_1 H10C_1 0.9800 . ?
C9_1 H9A_1 0.9800 . ?
C9_1 H9B_1 0.9800 . ?
C9_1 H9C_1 0.9800 . ?
C8_1 H8A_1 0.9800 . ?
C8_1 H8B_1 0.9800 . ?
C8_1 H8C_1 0.9800 . ?

loop_
_geom_torsion_atom_site_label_1
_geom_torsion_atom_site_label_2
_geom_torsion_atom_site_label_3
_geom_torsion_atom_site_label_4
_geom_torsion
_geom_torsion_site_symmetry_1
_geom_torsion_site_symmetry_2
_geom_torsion_site_symmetry_3
_geom_torsion_site_symmetry_4
_geom_torsion_publ_flag
O7_1 C5_1 O4_1 C3_1 -2(3) . . . . ?
C6_1 C5_1 O4_1 C3_1 175.7(15) . . . . ?
C5_1 O4_1 C3_1 C2_1 -84(2) . . . . ?
O4_1 C3_1 C2_1 N1_1 -74.0(18) . . . . ?
C3_1 C2_1 N1_1 C9_1 57.4(15) . . . . ?
C3_1 C2_1 N1_1 C10_1 175.7(12) . . . . ?
C3_1 C2_1 N1_1 C8_1 -66.7(14) . . . . ?
